data_7219684
loop_
_publ_author_name
'Cola\,co, Melwin'
'Dubois, Jean'
'Wouters, Johan'

_publ_section_title
;
 Mechanochemical synthesis of phthalimides with crystal structures of
 intermediates and products
;
_journal_issue 12
_journal_name_full CrystEngComm
_journal_page_first 2523
_journal_paper_doi 10.1039/C5CE00038F
_journal_volume 17
_journal_year 2015
_chemical_formula_moiety 'C14 H6 Br2 N2 O4'
_chemical_formula_sum 'C14 H6 Br2 N2 O4'
_chemical_formula_weight 426.02
_chemical_name_systematic
;
 ?
;
_space_group_IT_number 15
_symmetry_cell_setting monoclinic
_symmetry_space_group_name_Hall '-I 2ya'
_symmetry_space_group_name_H-M 'I 1 2/a 1'
_atom_sites_solution_hydrogens geom
_atom_sites_solution_primary direct
_atom_sites_solution_secondary difmap
_audit_creation_method SHELXL-97
_audit_update_record
;
2014-08-28 deposited with the CCDC.
2015-02-13 downloaded from the CCDC.
;
_cell_angle_alpha 90.00
_cell_angle_beta 97.692(7)
_cell_angle_gamma 90.00
_cell_formula_units_Z 8
_cell_length_a 14.8231(9)
_cell_length_b 7.7177(6)
_cell_length_c 25.714(2)
_cell_measurement_temperature 293(2)
_cell_measurement_theta_max 24.7210
_cell_measurement_theta_min 3.8460
_cell_volume 2915.2(4)
_computing_cell_refinement
;
CrysAlisPro, Agilent Technologies,
Version 1.171.36.28 (release 01-02-2013 CrysAlis171 .NET)
(compiled Feb  1 2013,16:14:44)
;
_computing_data_collection
;
CrysAlisPro, Agilent Technologies,
Version 1.171.36.28 (release 01-02-2013 CrysAlis171 .NET)
(compiled Feb  1 2013,16:14:44)
;
_computing_data_reduction
;
CrysAlisPro, Agilent Technologies,
Version 1.171.36.28 (release 01-02-2013 CrysAlis171 .NET)
(compiled Feb  1 2013,16:14:44)
;
_computing_structure_refinement 'SHELXL-97 (Sheldrick, 1997)'
_computing_structure_solution dirdif
_diffrn_ambient_temperature 293(2)
_diffrn_detector_area_resol_mean 10.3712
_diffrn_measured_fraction_theta_full 0.993
_diffrn_measured_fraction_theta_max 0.993
_diffrn_measurement_device_type 'Xcalibur, Ruby, Gemini ultra'
_diffrn_measurement_method '\w scans'
_diffrn_radiation_monochromator graphite
_diffrn_radiation_source 'fine-focus sealed tube'
_diffrn_radiation_type MoK\a
_diffrn_radiation_wavelength 0.71073
_diffrn_reflns_av_R_equivalents 0.0787
_diffrn_reflns_av_sigmaI/netI 0.0806
_diffrn_reflns_limit_h_max 17
_diffrn_reflns_limit_h_min -15
_diffrn_reflns_limit_k_max 9
_diffrn_reflns_limit_k_min -8
_diffrn_reflns_limit_l_max 24
_diffrn_reflns_limit_l_min -30
_diffrn_reflns_number 6774
_diffrn_reflns_theta_full 25.00
_diffrn_reflns_theta_max 25.02
_diffrn_reflns_theta_min 3.29
_exptl_absorpt_coefficient_mu 5.580
_exptl_absorpt_correction_T_max 0.6638
_exptl_absorpt_correction_T_min 0.1346
_exptl_absorpt_correction_type multi-scan
_exptl_absorpt_process_details
;
CrysAlisPro, Agilent Technologies,
Version 1.171.36.28 (release 01-02-2013 CrysAlis171 .NET)
(compiled Feb  1 2013,16:14:44)
Empirical absorption correction using spherical harmonics,
 implemented in SCALE3 ABSPACK scaling algorithm.
;
_exptl_crystal_colour colorless
_exptl_crystal_density_diffrn 1.941
_exptl_crystal_density_method 'not measured'
_exptl_crystal_description plaquet
_exptl_crystal_F_000 1648
_exptl_crystal_size_max 0.60
_exptl_crystal_size_mid 0.25
_exptl_crystal_size_min 0.08
_refine_diff_density_max 0.360
_refine_diff_density_min -0.397
_refine_diff_density_rms 0.070
_refine_ls_extinction_method none
_refine_ls_goodness_of_fit_ref 0.964
_refine_ls_hydrogen_treatment constr
_refine_ls_matrix_type full
_refine_ls_number_parameters 392
_refine_ls_number_reflns 2563
_refine_ls_number_restraints 630
_refine_ls_restrained_S_all 0.866
_refine_ls_R_factor_all 0.1050
_refine_ls_R_factor_gt 0.0491
_refine_ls_shift/su_max 0.001
_refine_ls_shift/su_mean 0.000
_refine_ls_structure_factor_coef Fsqd
_refine_ls_weighting_details 'calc w=1/[\s^2^(Fo^2^)+(0.0559P)^2^+0.0000P] where P=(Fo^2^+2Fc^2^)/3'
_refine_ls_weighting_scheme calc
_refine_ls_wR_factor_gt 0.1076
_refine_ls_wR_factor_ref 0.1330
_reflns_number_gt 1465
_reflns_number_total 2563
_reflns_threshold_expression >2sigma(I)
_cod_data_source_file c5ce00038f2.cif
_cod_data_source_block shelxl
_cod_depositor_comments 'Adding full bibliography for 7219679--7219687.cif.'
_cod_original_sg_symbol_H-M 'I 2/a'
_cod_database_code 7219684

loop_
_symmetry_equiv_pos_as_xyz
'x, y, z'
'-x+1/2, y, -z'
'x+1/2, y+1/2, z+1/2'
'-x+1, y+1/2, -z+1/2'
'-x, -y, -z'
'x-1/2, -y, z'
'-x+1/2, -y+1/2, -z+1/2'
'x, -y+1/2, z+1/2'

loop_
_atom_site_label
_atom_site_type_symbol
_atom_site_fract_x
_atom_site_fract_y
_atom_site_fract_z
_atom_site_U_iso_or_equiv
_atom_site_adp_type
_atom_site_occupancy
_atom_site_symmetry_multiplicity
_atom_site_calc_flag
_atom_site_refinement_flags
_atom_site_disorder_assembly
_atom_site_disorder_group
Br1A Br 0.9718(6) 0.3135(9) 0.2676(5) 0.0853(13) Uani 0.50 1 d PDU A 1
Br2A Br 0.7513(5) 0.0479(6) 0.0879(3) 0.0788(9) Uani 0.50 1 d PDU A 1
C10A C 0.8515(18) 0.180(4) 0.1817(5) 0.045(6) Uani 0.50 1 d PDU A 1
C11A C 0.7792(13) 0.076(3) 0.1599(5) 0.044(5) Uani 0.50 1 d PDU A 1
C12A C 0.7325(18) -0.022(4) 0.1936(7) 0.059(6) Uani 0.50 1 d PDU A 1
H12A H 0.6855 -0.0945 0.1793 0.071 Uiso 0.50 1 calc PR A 1
C13A C 0.753(2) -0.014(4) 0.2460(7) 0.057(6) Uani 0.50 1 d PDU A 1
H13A H 0.7208 -0.0787 0.2676 0.068 Uiso 0.50 1 calc PR A 1
C14A C 0.8223(16) 0.089(4) 0.2671(7) 0.055(6) Uani 0.50 1 d PDU A 1
H14A H 0.8377 0.0927 0.3033 0.066 Uiso 0.50 1 calc PR A 1
C15A C 0.8704(10) 0.189(2) 0.2358(6) 0.044(3) Uani 0.50 1 d PDU A 1
O1A O 1.0106(12) 0.0531(15) 0.1284(7) 0.060(3) Uani 0.50 1 d PDU A 1
O2A O 0.8320(12) 0.522(3) 0.1481(11) 0.084(6) Uani 0.50 1 d PDU A 1
N1A N 0.8972(15) 0.288(3) 0.1488(9) 0.048(5) Uani 0.50 1 d PDU A 1
C1A C 0.9803(16) 0.194(2) 0.1254(10) 0.045(5) Uani 0.50 1 d PDU A 1
C2A C 1.0208(14) 0.3440(19) 0.0988(10) 0.043(4) Uani 0.50 1 d PDU A 1
C3A C 1.0940(8) 0.3521(16) 0.0711(7) 0.057(4) Uani 0.50 1 d PDU A 1
H3A H 1.1307 0.2562 0.0676 0.068 Uiso 0.50 1 calc PR A 1
C4A C 1.1099(8) 0.5090(18) 0.0487(6) 0.051(3) Uani 0.50 1 d PDU A 1
C5A C 1.0560(11) 0.6551(17) 0.0545(8) 0.057(6) Uani 0.50 1 d PDU A 1
H5A H 1.0700 0.7599 0.0396 0.068 Uiso 0.50 1 calc PR A 1
C6A C 0.9834(9) 0.6453(17) 0.0817(7) 0.064(4) Uani 0.50 1 d PDU A 1
H6A H 0.9472 0.7412 0.0862 0.077 Uiso 0.50 1 calc PR A 1
C7A C 0.9665(10) 0.486(2) 0.1022(9) 0.046(5) Uani 0.50 1 d PDU A 1
C8A C 0.8947(13) 0.444(3) 0.1351(12) 0.054(5) Uani 0.50 1 d PDU A 1
N2A N 1.1857(6) 0.5186(14) 0.0168(4) 0.075(3) Uani 0.50 1 d PDU . 1
O3A O 1.1959(6) 0.6517(13) -0.0047(4) 0.116(3) Uani 0.50 1 d PDU . 1
O4A O 1.2296(6) 0.3883(14) 0.0132(4) 0.103(3) Uani 0.50 1 d PDU . 1
Br1B Br 0.9819(7) 0.3152(9) 0.2611(5) 0.103(3) Uani 0.50 1 d PDU B 2
Br2B Br 0.7683(6) 0.0402(9) 0.0844(3) 0.117(3) Uani 0.50 1 d PDU B 2
C10B C 0.8660(18) 0.157(4) 0.1791(5) 0.045(6) Uani 0.50 1 d PDU B 2
C11B C 0.7979(13) 0.045(3) 0.1569(5) 0.047(5) Uani 0.50 1 d PDU B 2
C12B C 0.7491(18) -0.046(4) 0.1907(7) 0.067(7) Uani 0.50 1 d PDU B 2
H12B H 0.7012 -0.1178 0.1772 0.080 Uiso 0.50 1 calc PR B 2
C13B C 0.771(2) -0.030(5) 0.2430(8) 0.064(7) Uani 0.50 1 d PDU B 2
H13B H 0.7368 -0.0898 0.2649 0.076 Uiso 0.50 1 calc PR B 2
C14B C 0.8412(16) 0.069(4) 0.2648(7) 0.059(6) Uani 0.50 1 d PDU B 2
H14B H 0.8557 0.0742 0.3011 0.071 Uiso 0.50 1 calc PR B 2
C15B C 0.8909(10) 0.161(2) 0.2329(6) 0.044(3) Uani 0.50 1 d PDU B 2
O1B O 0.7975(9) 0.506(3) 0.1388(11) 0.077(5) Uani 0.50 1 d PDU B 2
O2B O 1.0293(12) 0.1164(19) 0.1417(8) 0.086(5) Uani 0.50 1 d PDU B 2
N1B N 0.9138(14) 0.258(3) 0.1456(9) 0.043(5) Uani 0.50 1 d PDU B 2
C1B C 0.8661(12) 0.441(4) 0.1304(10) 0.047(5) Uani 0.50 1 d PDU B 2
C2B C 0.9363(9) 0.523(3) 0.1001(9) 0.047(4) Uani 0.50 1 d PDU B 2
C3B C 0.9377(8) 0.6771(17) 0.0742(6) 0.060(4) Uani 0.50 1 d PDU B 2
H3B H 0.8899 0.7556 0.0733 0.072 Uiso 0.50 1 calc PR B 2
C4B C 1.0126(9) 0.7117(17) 0.0497(7) 0.063(4) Uani 0.50 1 d PDU B 2
C5B C 1.0848(9) 0.5957(18) 0.0510(7) 0.048(5) Uani 0.50 1 d PDU B 2
H5B H 1.1349 0.6247 0.0346 0.058 Uiso 0.50 1 calc PR B 2
C6B C 1.0831(10) 0.4401(18) 0.0760(7) 0.065(4) Uani 0.50 1 d PDU B 2
H6B H 1.1311 0.3617 0.0775 0.078 Uiso 0.50 1 calc PR B 2
C7B C 1.0055(13) 0.406(2) 0.0991(10) 0.050(5) Uani 0.50 1 d PDU B 2
C8B C 0.9911(15) 0.251(2) 0.1303(12) 0.058(5) Uani 0.50 1 d PDU B 2
N2B N 1.0137(9) 0.8731(13) 0.0191(5) 0.086(3) Uani 0.50 1 d PDU . 2
O3B O 1.0781(6) 0.9110(16) -0.0012(4) 0.104(3) Uani 0.50 1 d PDU . 2
O4B O 0.9451(9) 0.9609(15) 0.0161(5) 0.122(4) Uani 0.50 1 d PDU . 2

loop_
_atom_site_aniso_label
_atom_site_aniso_U_11
_atom_site_aniso_U_22
_atom_site_aniso_U_33
_atom_site_aniso_U_23
_atom_site_aniso_U_13
_atom_site_aniso_U_12
Br1A 0.0858(15) 0.077(2) 0.089(3) 0.0010(16) -0.003(2) -0.0105(17)
Br2A 0.0662(16) 0.0928(19) 0.074(2) 0.0143(13) -0.0018(13) -0.0183(10)
C10A 0.036(9) 0.035(8) 0.065(9) 0.016(7) 0.010(6) 0.015(7)
C11A 0.036(8) 0.046(9) 0.053(8) -0.002(6) 0.011(5) 0.018(8)
C12A 0.047(10) 0.052(10) 0.087(10) 0.015(8) 0.038(7) -0.002(10)
C13A 0.062(11) 0.048(9) 0.069(10) 0.015(8) 0.040(7) 0.002(11)
C14A 0.061(9) 0.055(11) 0.057(8) 0.008(7) 0.035(7) 0.036(8)
C15A 0.036(6) 0.031(5) 0.068(4) -0.001(3) 0.021(4) 0.020(5)
O1A 0.073(7) 0.047(7) 0.061(7) -0.002(5) 0.012(5) 0.010(5)
O2A 0.092(13) 0.071(8) 0.102(14) 0.021(8) 0.061(13) 0.031(10)
N1A 0.038(7) 0.046(9) 0.063(8) 0.017(7) 0.019(6) 0.018(7)
C1A 0.042(8) 0.044(10) 0.049(8) 0.015(8) 0.008(6) -0.016(7)
C2A 0.043(7) 0.040(9) 0.045(7) 0.016(8) 0.001(6) 0.006(7)
C3A 0.044(6) 0.060(8) 0.068(9) 0.018(8) 0.014(5) 0.008(6)
C4A 0.055(8) 0.067(9) 0.032(7) -0.002(7) 0.009(6) 0.014(6)
C5A 0.064(13) 0.040(10) 0.064(9) 0.013(9) 0.004(10) 0.005(9)
C6A 0.066(8) 0.046(7) 0.085(10) -0.003(7) 0.029(9) -0.001(7)
C7A 0.040(10) 0.041(10) 0.060(8) 0.023(7) 0.020(9) 0.011(8)
C8A 0.037(9) 0.049(8) 0.077(11) 0.010(8) 0.015(9) -0.004(8)
N2A 0.081(6) 0.086(7) 0.065(7) 0.013(6) 0.031(5) -0.007(6)
O3A 0.138(7) 0.112(7) 0.105(9) 0.032(6) 0.045(7) -0.033(6)
O4A 0.091(8) 0.135(7) 0.097(9) 0.017(6) 0.058(6) 0.008(6)
Br1B 0.123(4) 0.085(2) 0.097(4) -0.020(2) 0.003(2) -0.041(2)
Br2B 0.094(4) 0.179(5) 0.075(2) 0.0061(18) 0.001(2) -0.0187(19)
C10B 0.033(8) 0.039(9) 0.067(9) 0.009(7) 0.018(6) 0.006(9)
C11B 0.030(7) 0.043(9) 0.069(9) 0.022(7) 0.015(5) 0.016(7)
C12B 0.042(9) 0.053(10) 0.108(12) 0.000(8) 0.024(8) 0.010(8)
C13B 0.062(11) 0.061(10) 0.075(11) 0.011(8) 0.034(8) 0.018(9)
C14B 0.072(12) 0.037(7) 0.071(10) 0.008(7) 0.021(8) 0.029(9)
C15B 0.036(6) 0.031(5) 0.068(4) -0.001(3) 0.021(4) 0.020(5)
O1B 0.057(8) 0.075(7) 0.105(11) 0.037(7) 0.032(8) 0.023(7)
O2B 0.063(8) 0.079(11) 0.122(15) 0.020(9) 0.026(8) 0.022(8)
N1B 0.039(8) 0.036(7) 0.060(7) 0.011(6) 0.034(5) 0.011(7)
C1B 0.043(11) 0.064(9) 0.035(7) 0.004(6) 0.008(8) -0.008(8)
C2B 0.034(8) 0.043(8) 0.068(8) -0.005(7) 0.019(8) 0.004(7)
C3B 0.056(7) 0.058(7) 0.071(9) 0.017(6) 0.021(7) 0.008(6)
C4B 0.063(8) 0.058(9) 0.071(9) 0.008(7) 0.013(8) -0.013(7)
C5B 0.032(9) 0.057(12) 0.061(8) -0.006(11) 0.026(7) 0.001(8)
C6B 0.062(8) 0.069(10) 0.068(9) 0.000(9) 0.020(7) 0.014(8)
C7B 0.040(10) 0.054(12) 0.059(8) 0.023(11) 0.016(7) 0.001(9)
C8B 0.030(7) 0.055(11) 0.089(10) 0.007(10) 0.011(7) -0.008(8)
N2B 0.099(7) 0.076(7) 0.083(8) 0.028(6) 0.015(7) -0.006(6)
O3B 0.111(7) 0.127(9) 0.078(7) 0.032(6) 0.031(6) -0.051(7)
O4B 0.169(12) 0.083(7) 0.124(10) 0.050(7) 0.058(8) 0.007(7)

loop_
_atom_type_symbol
_atom_type_description
_atom_type_scat_dispersion_real
_atom_type_scat_dispersion_imag
_atom_type_scat_source
C C 0.0030 0.0020 'International Tables Vol C Tables 4.2.6.8 and 6.1.1.4'
H H 0.0000 0.0000 'International Tables Vol C Tables 4.2.6.8 and 6.1.1.4'
N N 0.0060 0.0030 'International Tables Vol C Tables 4.2.6.8 and 6.1.1.4'
O O 0.0110 0.0060 'International Tables Vol C Tables 4.2.6.8 and 6.1.1.4'
Br Br -0.2900 2.4600 'International Tables Vol C Tables 4.2.6.8 and 6.1.1.4'

loop_
_geom_angle_atom_site_label_1
_geom_angle_atom_site_label_2
_geom_angle_atom_site_label_3
_geom_angle
_geom_angle_site_symmetry_1
_geom_angle_site_symmetry_3
C15A C10A C11A 118.4(9) . .
C15A C10A N1A 121.1(12) . .
C11A C10A N1A 120.1(12) . .
C10A C11A C12A 118.6(11) . .
C10A C11A Br2A 121.6(10) . .
C12A C11A Br2A 119.5(10) . .
C13A C12A C11A 121.9(13) . .
C13A C12A H12A 119.0 . .
C11A C12A H12A 119.0 . .
C12A C13A C14A 119.4(13) . .
C12A C13A H13A 120.3 . .
C14A C13A H13A 120.3 . .
C13A C14A C15A 121.2(13) . .
C13A C14A H14A 119.4 . .
C15A C14A H14A 119.4 . .
C14A C15A C10A 120.3(11) . .
C14A C15A Br1A 118.5(11) . .
C10A C15A Br1A 120.5(10) . .
C8A N1A C10A 137(2) . .
C8A N1A C1A 108.5(12) . .
C10A N1A C1A 114(2) . .
O1A C1A C2A 125(2) . .
O1A C1A N1A 133.8(18) . .
C2A C1A N1A 101.5(15) . .
C7A C2A C3A 120.5(18) . .
C7A C2A C1A 108(2) . .
C3A C2A C1A 131.3(14) . .
C4A C3A C2A 116.6(11) . .
C4A C3A H3A 121.7 . .
C2A C3A H3A 121.7 . .
C3A C4A C5A 122.2(14) . .
C3A C4A N2A 117.5(10) . .
C5A C4A N2A 120.3(13) . .
C6A C5A C4A 120.7(14) . .
C6A C5A H5A 119.6 . .
C4A C5A H5A 119.6 . .
C5A C6A C7A 116.3(12) . .
C5A C6A H6A 121.8 . .
C7A C6A H6A 121.8 . .
C6A C7A C2A 123.6(18) . .
C6A C7A C8A 126.8(15) . .
C2A C7A C8A 109.4(19) . .
O2A C8A N1A 114(2) . .
O2A C8A C7A 134(2) . .
N1A C8A C7A 112(2) . .
O3A N2A O4A 125.6(10) . .
O3A N2A C4A 117.1(10) . .
O4A N2A C4A 117.2(9) . .
O3A N2A O4A 98.0(8) . 2_755
C4A N2A O4A 144.1(8) . 2_755
N2A O3A O3A 96.7(8) . 2_755
O4A O4A N2A 116.5(8) 2_755 .
N2A O4A N2A 89.0(9) . 2_755
C15B C10B C11B 120.5(9) . .
C15B C10B N1B 120.5(12) . .
C11B C10B N1B 118.9(12) . .
C10B C11B C12B 117.6(11) . .
C10B C11B Br2B 119.1(9) . .
C12B C11B Br2B 123.0(11) . .
C13B C12B C11B 120.1(14) . .
C13B C12B H12B 119.9 . .
C11B C12B H12B 119.9 . .
C12B C13B C14B 122.5(14) . .
C12B C13B H13B 118.7 . .
C14B C13B H13B 118.7 . .
C13B C14B C15B 119.2(14) . .
C13B C14B H14B 120.4 . .
C15B C14B H14B 120.4 . .
C14B C15B C10B 119.6(11) . .
C14B C15B Br1B 120.9(11) . .
C10B C15B Br1B 118.9(10) . .
C8B N1B C10B 136(2) . .
C8B N1B C1B 110.4(12) . .
C10B N1B C1B 113(2) . .
O1B C1B C2B 126(2) . .
O1B C1B N1B 134(2) . .
C2B C1B N1B 100.4(14) . .
C3B C2B C7B 120.4(19) . .
C3B C2B C1B 131.9(14) . .
C7B C2B C1B 107.6(19) . .
C2B C3B C4B 117.2(11) . .
C2B C3B H3B 121.4 . .
C4B C3B H3B 121.4 . .
C3B C4B C5B 122.0(13) . .
C3B C4B N2B 118.5(10) . .
C5B C4B N2B 119.5(13) . .
C6B C5B C4B 121.1(14) . .
C6B C5B H5B 119.5 . .
C4B C5B H5B 119.5 . .
C5B C6B C7B 116.0(12) . .
C5B C6B H6B 122.0 . .
C7B C6B H6B 122.0 . .
C2B C7B C6B 123.2(18) . .
C2B C7B C8B 111(2) . .
C6B C7B C8B 125.3(15) . .
O2B C8B N1B 112(2) . .
O2B C8B C7B 137(2) . .
N1B C8B C7B 110.0(19) . .
O3B N2B O4B 123.4(10) . .
O3B N2B C4B 120.7(13) . .
O4B N2B C4B 115.8(11) . .
O4B N2B O4B 84.5(9) . 5_775
C4B N2B O4B 159.5(13) . 5_775
O4B O3B N2B 98.2(12) 5_775 .
O3B O4B N2B 138.0(12) 5_775 .
N2B O4B N2B 95.5(9) . 5_775

loop_
_geom_bond_atom_site_label_1
_geom_bond_atom_site_label_2
_geom_bond_distance
_geom_bond_site_symmetry_2
Br1A C15A 1.876(10) .
Br2A C11A 1.855(11) .
C10A C15A 1.385(12) .
C10A C11A 1.394(11) .
C10A N1A 1.422(11) .
C11A C12A 1.399(12) .
C12A C13A 1.343(13) .
C12A H12A 0.9300 .
C13A C14A 1.348(13) .
C13A H13A 0.9300 .
C14A C15A 1.380(12) .
C14A H14A 0.9300 .
O1A C1A 1.18(3) .
O2A C8A 1.20(3) .
N1A C8A 1.26(3) .
N1A C1A 1.61(4) .
C1A C2A 1.51(2) .
C2A C7A 1.372(14) .
C2A C3A 1.38(2) .
C3A C4A 1.375(18) .
C3A H3A 0.9300 .
C4A C5A 1.401(16) .
C4A N2A 1.479(15) .
C5A C6A 1.363(19) .
C5A H5A 0.9300 .
C6A C7A 1.37(2) .
C6A H6A 0.9300 .
C7A C8A 1.48(3) .
N2A O3A 1.186(10) .
N2A O4A 1.208(10) .
N2A O4A 1.856(11) 2_755
O3A O3A 1.591(19) 2_755
O4A O4A 0.969(13) 2_755
O4A N2A 1.856(11) 2_755
Br1B C15B 1.872(10) .
Br2B C11B 1.856(11) .
C10B C15B 1.382(12) .
C10B C11B 1.393(11) .
C10B N1B 1.419(11) .
C11B C12B 1.394(12) .
C12B C13B 1.347(13) .
C12B H12B 0.9300 .
C13B C14B 1.349(13) .
C13B H13B 0.9300 .
C14B C15B 1.374(12) .
C14B H14B 0.9300 .
O1B C1B 1.18(3) .
O2B C8B 1.20(3) .
N1B C8B 1.26(3) .
N1B C1B 1.61(4) .
C1B C2B 1.52(2) .
C2B C3B 1.37(2) .
C2B C7B 1.369(14) .
C3B C4B 1.375(18) .
C3B H3B 0.9300 .
C4B C5B 1.392(17) .
C4B N2B 1.475(15) .
C5B C6B 1.364(18) .
C5B H5B 0.9300 .
C6B C7B 1.39(2) .
C6B H6B 0.9300 .
C7B C8B 1.47(3) .
N2B O3B 1.184(11) .
N2B O4B 1.216(12) .
N2B O4B 1.726(13) 5_775
O3B O4B 1.099(12) 5_775
O4B O3B 1.099(12) 5_775
O4B N2B 1.726(13) 5_775

loop_
_geom_torsion_atom_site_label_1
_geom_torsion_atom_site_label_2
_geom_torsion_atom_site_label_3
_geom_torsion_atom_site_label_4
_geom_torsion
_geom_torsion_site_symmetry_1
_geom_torsion_site_symmetry_4
C15A C10A C11A C12A -4(4) . .
N1A C10A C11A C12A -177(3) . .
C15A C10A C11A Br2A -178(2) . .
N1A C10A C11A Br2A 10(4) . .
C10A C11A C12A C13A 2(4) . .
Br2A C11A C12A C13A 176(3) . .
C11A C12A C13A C14A -1(5) . .
C12A C13A C14A C15A 1(4) . .
C13A C14A C15A C10A -3(4) . .
C13A C14A C15A Br1A -175(2) . .
C11A C10A C15A C14A 4(4) . .
N1A C10A C15A C14A 177(3) . .
C11A C10A C15A Br1A 176(2) . .
N1A C10A C15A Br1A -12(4) . .
C15A C10A N1A C8A -75(4) . .
C11A C10A N1A C8A 98(4) . .
C15A C10A N1A C1A 99(3) . .
C11A C10A N1A C1A -88(3) . .
C8A N1A C1A O1A 178(3) . .
C10A N1A C1A O1A 2(4) . .
C8A N1A C1A C2A 2(3) . .
C10A N1A C1A C2A -173.4(17) . .
O1A C1A C2A C7A 179(2) . .
N1A C1A C2A C7A -5(2) . .
O1A C1A C2A C3A 4(4) . .
N1A C1A C2A C3A -180(2) . .
C7A C2A C3A C4A 1(3) . .
C1A C2A C3A C4A 176(2) . .
C2A C3A C4A C5A 1(3) . .
C2A C3A C4A N2A -177.4(15) . .
C3A C4A C5A C6A -2(3) . .
N2A C4A C5A C6A 176.8(13) . .
C4A C5A C6A C7A 0(3) . .
C5A C6A C7A C2A 3(3) . .
C5A C6A C7A C8A 177(2) . .
C3A C2A C7A C6A -4(4) . .
C1A C2A C7A C6A -179.7(19) . .
C3A C2A C7A C8A -179(2) . .
C1A C2A C7A C8A 6(3) . .
C10A N1A C8A O2A -10(5) . .
C1A N1A C8A O2A 176(2) . .
C10A N1A C8A C7A 175(2) . .
C1A N1A C8A C7A 1(3) . .
C6A C7A C8A O2A 7(5) . .
C2A C7A C8A O2A -178(3) . .
C6A C7A C8A N1A -179(2) . .
C2A C7A C8A N1A -4(3) . .
C3A C4A N2A O3A 176.0(13) . .
C5A C4A N2A O3A -3(2) . .
C3A C4A N2A O4A -1.2(18) . .
C5A C4A N2A O4A -179.9(16) . .
C3A C4A N2A O4A 9(2) . 2_755
C5A C4A N2A O4A -170.1(16) . 2_755
O4A N2A O3A O3A -42.0(16) . 2_755
C4A N2A O3A O3A 141.0(10) . 2_755
O4A N2A O3A O3A -46.4(10) 2_755 2_755
O3A N2A O4A O4A -9(2) . 2_755
C4A N2A O4A O4A 167.6(16) . 2_755
O3A N2A O4A N2A 14.1(12) . 2_755
C4A N2A O4A N2A -169.0(12) . 2_755
O4A N2A O4A N2A 23.4(14) 2_755 2_755
C15B C10B C11B C12B 8(4) . .
N1B C10B C11B C12B -177(3) . .
C15B C10B C11B Br2B -179(2) . .
N1B C10B C11B Br2B -3(4) . .
C10B C11B C12B C13B -3(4) . .
Br2B C11B C12B C13B -177(3) . .
C11B C12B C13B C14B -2(5) . .
C12B C13B C14B C15B 2(5) . .
C13B C14B C15B C10B 3(4) . .
C13B C14B C15B Br1B 174(2) . .
C11B C10B C15B C14B -8(4) . .
N1B C10B C15B C14B 177(3) . .
C11B C10B C15B Br1B -179(2) . .
N1B C10B C15B Br1B 5(4) . .
C15B C10B N1B C8B 72(4) . .
C11B C10B N1B C8B -103(4) . .
C15B C10B N1B C1B -95(3) . .
C11B C10B N1B C1B 89(3) . .
C8B N1B C1B O1B -176(3) . .
C10B N1B C1B O1B -5(4) . .
C8B N1B C1B C2B 4(3) . .
C10B N1B C1B C2B 174.5(17) . .
O1B C1B C2B C3B -3(4) . .
N1B C1B C2B C3B 177(2) . .
O1B C1B C2B C7B 180(3) . .
N1B C1B C2B C7B 1(2) . .
C7B C2B C3B C4B -3(3) . .
C1B C2B C3B C4B -179(2) . .
C2B C3B C4B C5B 0(3) . .
C2B C3B C4B N2B 176.7(15) . .
C3B C4B C5B C6B 1(3) . .
N2B C4B C5B C6B -175.6(14) . .
C4B C5B C6B C7B 1(3) . .
C3B C2B C7B C6B 5(4) . .
C1B C2B C7B C6B -178(2) . .
C3B C2B C7B C8B 179(2) . .
C1B C2B C7B C8B -4(3) . .
C5B C6B C7B C2B -4(3) . .
C5B C6B C7B C8B -177(2) . .
C10B N1B C8B O2B 11(5) . .
C1B N1B C8B O2B 179(2) . .
C10B N1B C8B C7B -174(2) . .
C1B N1B C8B C7B -6(3) . .
C2B C7B C8B O2B 180(3) . .
C6B C7B C8B O2B -7(5) . .
C2B C7B C8B N1B 7(3) . .
C6B C7B C8B N1B -180(2) . .
C3B C4B N2B O3B 177.4(13) . .
C5B C4B N2B O3B -5(2) . .
C3B C4B N2B O4B -3(2) . .
C5B C4B N2B O4B 173.9(16) . .
C3B C4B N2B O4B 169(3) . 5_775
C5B C4B N2B O4B -14(4) . 5_775
O4B N2B O3B O4B 5(2) . 5_775
C4B N2B O3B O4B -175.3(14) . 5_775
O3B N2B O4B O3B -8(3) . 5_775
C4B N2B O4B O3B 172.6(18) . 5_775
O4B N2B O4B O3B -4.6(18) 5_775 5_775
O3B N2B O4B N2B -3.4(13) . 5_775
C4B N2B O4B N2B 177.2(14) . 5_775
O4B N2B O4B N2B 0.0 5_775 5_775
